data_7122338
loop_
_publ_author_name
'Settineri, Nicholas S.'
'Shiau, Angela A.'
'Arnold, John'

_publ_section_title
;
 Two-electron oxidation of a homoleptic U(iii) guanidinate complex by
 diphenyldiazomethane.
;
_journal_issue 77
_journal_name_full 'Chemical communications (Cambridge, England)'
_journal_page_first 10913
_journal_page_last 10916
_journal_paper_doi 10.1039/c8cc06514d
_journal_volume 54
_journal_year 2018
_chemical_formula_sum 'C49 H98 N10 U'
_chemical_formula_weight 1065.40
_chemical_name_common U(Nptolyl)(TIG)3
_chemical_properties_physical Air-sensitive,Moisture-sensitive
_space_group_crystal_system monoclinic
_space_group_IT_number 15
_space_group_name_Hall '-C 2yc'
_space_group_name_H-M_alt 'C 1 2/c 1'
_symmetry_space_group_name_Hall '-C 2yc'
_symmetry_space_group_name_H-M 'C 1 2/c 1'
_atom_sites_solution_hydrogens geom
_atom_sites_solution_primary iterative
_atom_sites_solution_secondary difmap
_audit_creation_method SHELXL-2014/7
_audit_update_record
;
2018-08-07 deposited with the CCDC.
2018-09-06 downloaded from the CCDC.
;
_cell_angle_alpha 90
_cell_angle_beta 109.062(9)
_cell_angle_gamma 90
_cell_formula_units_Z 8
_cell_length_a 39.246(4)
_cell_length_b 14.3692(16)
_cell_length_c 19.965(2)
_cell_measurement_reflns_used 9348
_cell_measurement_temperature 100(2)
_cell_measurement_theta_max 25.40
_cell_measurement_theta_min 2.17
_cell_volume 10642(2)
_computing_cell_refinement 'Bruker SAINT'
_computing_data_collection 'Bruker APEX2'
_computing_data_reduction 'Bruker SAINT'
_computing_molecular_graphics Mercury
_computing_publication_material WinGX
_computing_structure_refinement 'SHELXL-2014/7 (Sheldrick, 2014)'
_computing_structure_solution 'SHELXT (Sheldrick 2014)'
_diffrn_ambient_temperature 100(2)
_diffrn_detector_area_resol_mean 8.366
_diffrn_measured_fraction_theta_full 1.000
_diffrn_measured_fraction_theta_max 0.995
_diffrn_measurement_device_type 'Bruker APEX-II CCD'
_diffrn_measurement_method 'phi and omega scans'
_diffrn_radiation_type MoK\a
_diffrn_radiation_wavelength 0.71073
_diffrn_reflns_av_R_equivalents 0.0457
_diffrn_reflns_av_unetI/netI 0.0261
_diffrn_reflns_Laue_measured_fraction_full 1.000
_diffrn_reflns_Laue_measured_fraction_max 0.995
_diffrn_reflns_limit_h_max 47
_diffrn_reflns_limit_h_min -47
_diffrn_reflns_limit_k_max 17
_diffrn_reflns_limit_k_min -17
_diffrn_reflns_limit_l_max 24
_diffrn_reflns_limit_l_min -22
_diffrn_reflns_number 88992
_diffrn_reflns_point_group_measured_fraction_full 1.000
_diffrn_reflns_point_group_measured_fraction_max 0.995
_diffrn_reflns_theta_full 25.000
_diffrn_reflns_theta_max 25.451
_diffrn_reflns_theta_min 1.520
_diffrn_source 'microfocus sealed tube'
_exptl_absorpt_coefficient_mu 3.091
_exptl_absorpt_correction_T_max 0.745
_exptl_absorpt_correction_T_min 0.643
_exptl_absorpt_correction_type multi-scan
_exptl_absorpt_process_details SADABS
_exptl_crystal_colour Brown
_exptl_crystal_density_diffrn 1.330
_exptl_crystal_description Block
_exptl_crystal_F_000 4432
_exptl_crystal_size_max 0.050
_exptl_crystal_size_mid 0.050
_exptl_crystal_size_min 0.050
_refine_diff_density_max 1.850
_refine_diff_density_min -1.266
_refine_diff_density_rms 0.125
_refine_ls_extinction_method none
_refine_ls_goodness_of_fit_ref 1.070
_refine_ls_hydrogen_treatment constr
_refine_ls_matrix_type full
_refine_ls_number_parameters 567
_refine_ls_number_reflns 9820
_refine_ls_number_restraints 0
_refine_ls_restrained_S_all 1.070
_refine_ls_R_factor_all 0.0523
_refine_ls_R_factor_gt 0.0424
_refine_ls_shift/su_max 0.001
_refine_ls_shift/su_mean 0.000
_refine_ls_structure_factor_coef Fsqd
_refine_ls_weighting_details 'w=1/[\s^2^(Fo^2^)+(0.0361P)^2^+147.6751P] where P=(Fo^2^+2Fc^2^)/3'
_refine_ls_weighting_scheme calc
_refine_ls_wR_factor_gt 0.0987
_refine_ls_wR_factor_ref 0.1043
_reflns_Friedel_coverage 0.000
_reflns_number_gt 8353
_reflns_number_total 9820
_reflns_threshold_expression 'I > 2\s(I)'
_cod_data_source_file c8cc06514d2.cif
_cod_data_source_block U(Nptolyl)(TIG)3
_cod_depositor_comments 'Adding full bibliography for 7122334--7122339.cif.'
_cod_original_cell_volume 10641(2)
_cod_database_code 7122338
_shelx_shelxl_version_number 2014/7
_shelx_space_group_comment
;
The symmetry employed for this shelxl refinement is uniquely defined
by the following loop, which should always be used as a source of
symmetry information in preference to the above space-group names.
They are only intended as comments.
;
_shelx_estimated_absorpt_t_min 0.861
_shelx_estimated_absorpt_t_max 0.861

loop_
_space_group_symop_operation_xyz
'x, y, z'
'-x, y, -z+1/2'
'x+1/2, y+1/2, z'
'-x+1/2, y+1/2, -z+1/2'
'-x, -y, -z'
'x, -y, z-1/2'
'-x+1/2, -y+1/2, -z'
'x+1/2, -y+1/2, z-1/2'

loop_
_atom_site_label
_atom_site_type_symbol
_atom_site_fract_x
_atom_site_fract_y
_atom_site_fract_z
_atom_site_U_iso_or_equiv
_atom_site_adp_type
_atom_site_occupancy
_atom_site_site_symmetry_order
_atom_site_calc_flag
_atom_site_refinement_flags_posn
_atom_site_refinement_flags_adp
C1 C 0.39356(17) 0.5400(5) 0.5391(4) 0.0403(15) Uani 1 1 d . .
H1A H 0.3815 0.5911 0.5549 0.060 Uiso 1 1 calc R U
H1B H 0.3988 0.4897 0.5742 0.060 Uiso 1 1 calc R U
H1C H 0.3778 0.5165 0.4934 0.060 Uiso 1 1 calc R U
C2 C 0.42885(15) 0.5753(4) 0.5311(3) 0.0270(12) Uani 1 1 d . .
H2 H 0.4442 0.6017 0.5774 0.032 Uiso 1 1 calc R U
C3 C 0.44925(15) 0.4962(4) 0.5107(3) 0.0323(13) Uani 1 1 d . .
H3A H 0.4368 0.4781 0.4614 0.048 Uiso 1 1 calc R U
H3B H 0.4503 0.4427 0.5418 0.048 Uiso 1 1 calc R U
H3C H 0.4738 0.5167 0.5157 0.048 Uiso 1 1 calc R U
C4 C 0.43391(14) 0.7357(4) 0.4916(3) 0.0279(12) Uani 1 1 d . .
C5 C 0.51751(15) 0.6620(5) 0.6305(3) 0.0362(14) Uani 1 1 d . .
H5A H 0.5262 0.7114 0.6658 0.054 Uiso 1 1 calc R U
H5B H 0.5380 0.6249 0.6278 0.054 Uiso 1 1 calc R U
H5C H 0.5007 0.6219 0.6441 0.054 Uiso 1 1 calc R U
C6 C 0.49828(14) 0.7054(4) 0.5583(3) 0.0318(13) Uani 1 1 d . .
H6 H 0.4915 0.6525 0.5240 0.038 Uiso 1 1 calc R U
C7 C 0.52463(16) 0.7660(5) 0.5347(4) 0.0412(16) Uani 1 1 d . .
H7A H 0.5116 0.7970 0.4899 0.062 Uiso 1 1 calc R U
H7B H 0.5437 0.7267 0.5280 0.062 Uiso 1 1 calc R U
H7C H 0.5354 0.8130 0.5711 0.062 Uiso 1 1 calc R U
C8 C 0.49032(18) 0.8911(5) 0.6324(4) 0.056(2) Uani 1 1 d . .
H8A H 0.5122 0.8583 0.6607 0.085 Uiso 1 1 calc R U
H8B H 0.4836 0.9373 0.6620 0.085 Uiso 1 1 calc R U
H8C H 0.4949 0.9226 0.5926 0.085 Uiso 1 1 calc R U
C9 C 0.45955(16) 0.8212(4) 0.6040(4) 0.0395(15) Uani 1 1 d . .
H9 H 0.4377 0.8587 0.5782 0.047 Uiso 1 1 calc R U
C10 C 0.45091(19) 0.7735(6) 0.6654(4) 0.0499(19) Uani 1 1 d . .
H10A H 0.4299 0.7330 0.6464 0.075 Uiso 1 1 calc R U
H10B H 0.4457 0.8209 0.6960 0.075 Uiso 1 1 calc R U
H10C H 0.4716 0.7362 0.6930 0.075 Uiso 1 1 calc R U
C11 C 0.4435(2) 0.9021(5) 0.3749(4) 0.056(2) Uani 1 1 d . .
H11A H 0.4605 0.8537 0.3716 0.083 Uiso 1 1 calc R U
H11B H 0.4544 0.9635 0.3746 0.083 Uiso 1 1 calc R U
H11C H 0.4213 0.8972 0.3344 0.083 Uiso 1 1 calc R U
C12 C 0.43485(17) 0.8898(4) 0.4439(4) 0.0442(17) Uani 1 1 d . .
H12 H 0.4581 0.8907 0.4843 0.053 Uiso 1 1 calc R U
C13 C 0.41157(19) 0.9704(5) 0.4540(5) 0.057(2) Uani 1 1 d . .
H13A H 0.3898 0.9749 0.4125 0.086 Uiso 1 1 calc R U
H13B H 0.4252 1.0286 0.4594 0.086 Uiso 1 1 calc R U
H13C H 0.4048 0.9594 0.4964 0.086 Uiso 1 1 calc R U
C14 C 0.47253(18) 0.6387(6) 0.3568(4) 0.054(2) Uani 1 1 d . .
H14A H 0.4764 0.6934 0.3876 0.080 Uiso 1 1 calc R U
H14B H 0.4957 0.6166 0.3544 0.080 Uiso 1 1 calc R U
H14C H 0.4611 0.5893 0.3759 0.080 Uiso 1 1 calc R U
C15 C 0.44842(14) 0.6643(4) 0.2837(3) 0.0280(12) Uani 1 1 d . .
H15 H 0.4601 0.7162 0.2657 0.034 Uiso 1 1 calc R U
C16 C 0.44416(19) 0.5817(6) 0.2340(5) 0.074(3) Uani 1 1 d . .
H16A H 0.4346 0.5284 0.2530 0.111 Uiso 1 1 calc R U
H16B H 0.4677 0.5654 0.2300 0.111 Uiso 1 1 calc R U
H16C H 0.4274 0.5980 0.1872 0.111 Uiso 1 1 calc R U
C17 C 0.39126(16) 0.7512(5) 0.2415(4) 0.0378(15) Uani 1 1 d . .
C18 C 0.4521(3) 0.8283(8) 0.1474(6) 0.091(3) Uani 1 1 d . .
H18A H 0.4589 0.7628 0.1570 0.137 Uiso 1 1 calc R U
H18B H 0.4732 0.8679 0.1688 0.137 Uiso 1 1 calc R U
H18C H 0.4431 0.8388 0.0961 0.137 Uiso 1 1 calc R U
C19 C 0.4209(3) 0.8540(8) 0.1809(6) 0.090(3) Uani 1 1 d . .
H19 H 0.4327 0.8695 0.2321 0.108 Uiso 1 1 calc R U
C20 C 0.3990(3) 0.9437(6) 0.1422(6) 0.087(3) Uani 1 1 d . .
H20A H 0.3881 0.9310 0.0914 0.130 Uiso 1 1 calc R U
H20B H 0.4155 0.9967 0.1489 0.130 Uiso 1 1 calc R U
H20C H 0.3801 0.9584 0.1625 0.130 Uiso 1 1 calc R U
C21 C 0.3828(5) 0.7400(12) 0.0462(7) 0.149(7) Uani 1 1 d . .
H21A H 0.4081 0.7206 0.0648 0.224 Uiso 1 1 calc R U
H21B H 0.3813 0.8013 0.0238 0.224 Uiso 1 1 calc R U
H21C H 0.3691 0.6947 0.0110 0.224 Uiso 1 1 calc R U
C22 C 0.3688(3) 0.7449(6) 0.1004(5) 0.068(2) Uani 1 1 d . .
H22 H 0.3500 0.7947 0.0866 0.082 Uiso 1 1 calc R U
C23 C 0.3498(3) 0.6594(7) 0.1103(5) 0.071(3) Uani 1 1 d . .
H23A H 0.3330 0.6393 0.0645 0.106 Uiso 1 1 calc R U
H23B H 0.3364 0.6723 0.1430 0.106 Uiso 1 1 calc R U
H23C H 0.3675 0.6100 0.1301 0.106 Uiso 1 1 calc R U
C24 C 0.2975(2) 0.8055(6) 0.2041(5) 0.059(2) Uani 1 1 d . .
H24A H 0.2937 0.7522 0.1718 0.089 Uiso 1 1 calc R U
H24B H 0.2805 0.8552 0.1816 0.089 Uiso 1 1 calc R U
H24C H 0.2935 0.7862 0.2481 0.089 Uiso 1 1 calc R U
C25 C 0.33500(19) 0.8402(5) 0.2205(4) 0.0490(19) Uani 1 1 d . .
H25 H 0.3390 0.8561 0.1749 0.059 Uiso 1 1 calc R U
C26 C 0.3404(2) 0.9254(7) 0.2644(5) 0.072(3) Uani 1 1 d . .
H26A H 0.3353 0.9118 0.3083 0.109 Uiso 1 1 calc R U
H26B H 0.3241 0.9743 0.2381 0.109 Uiso 1 1 calc R U
H26C H 0.3654 0.9464 0.2760 0.109 Uiso 1 1 calc R U
C27 C 0.2964(2) 0.4497(6) 0.3240(6) 0.086(3) Uani 1 1 d . .
H27A H 0.2774 0.4066 0.2976 0.129 Uiso 1 1 calc R U
H27B H 0.2968 0.4533 0.3733 0.129 Uiso 1 1 calc R U
H27C H 0.3197 0.4274 0.3228 0.129 Uiso 1 1 calc R U
C28 C 0.2890(2) 0.5442(7) 0.2910(5) 0.070(3) Uani 1 1 d . .
H28 H 0.2638 0.5620 0.2867 0.084 Uiso 1 1 calc R U
C29 C 0.2926(3) 0.5473(7) 0.2190(5) 0.087(3) Uani 1 1 d . .
H29A H 0.3182 0.5435 0.2232 0.131 Uiso 1 1 calc R U
H29B H 0.2825 0.6058 0.1957 0.131 Uiso 1 1 calc R U
H29C H 0.2796 0.4947 0.1909 0.131 Uiso 1 1 calc R U
C30 C 0.30340(14) 0.6763(4) 0.3731(3) 0.0261(12) Uani 1 1 d . .
C31 C 0.29211(19) 0.5744(7) 0.4828(4) 0.068(3) Uani 1 1 d . .
H31A H 0.3011 0.5293 0.4557 0.103 Uiso 1 1 calc R U
H31B H 0.2852 0.5417 0.5196 0.103 Uiso 1 1 calc R U
H31C H 0.3111 0.6197 0.5051 0.103 Uiso 1 1 calc R U
C32 C 0.25959(16) 0.6244(5) 0.4336(3) 0.0386(15) Uani 1 1 d . .
H32 H 0.2524 0.6730 0.4623 0.046 Uiso 1 1 calc R U
C33 C 0.22810(17) 0.5569(5) 0.4072(4) 0.0443(16) Uani 1 1 d . .
H33A H 0.2063 0.5912 0.3807 0.066 Uiso 1 1 calc R U
H33B H 0.2243 0.5255 0.4477 0.066 Uiso 1 1 calc R U
H33C H 0.2335 0.5105 0.3761 0.066 Uiso 1 1 calc R U
C34 C 0.22125(18) 0.7951(5) 0.3702(4) 0.0468(17) Uani 1 1 d . .
H34A H 0.2068 0.7516 0.3876 0.070 Uiso 1 1 calc R U
H34B H 0.2053 0.8400 0.3379 0.070 Uiso 1 1 calc R U
H34C H 0.2381 0.8282 0.4104 0.070 Uiso 1 1 calc R U
C35 C 0.24211(17) 0.7419(6) 0.3314(4) 0.053(2) Uani 1 1 d . .
H35 H 0.2571 0.7888 0.3168 0.064 Uiso 1 1 calc R U
C36 C 0.2165(2) 0.7012(8) 0.2635(4) 0.088(4) Uani 1 1 d . .
H36A H 0.2304 0.6775 0.2342 0.132 Uiso 1 1 calc R U
H36B H 0.1999 0.7496 0.2374 0.132 Uiso 1 1 calc R U
H36C H 0.2028 0.6502 0.2750 0.132 Uiso 1 1 calc R U
C37 C 0.35234(19) 0.7972(8) 0.5307(4) 0.075(3) Uani 1 1 d . .
H37A H 0.3528 0.7353 0.5516 0.113 Uiso 1 1 calc R U
H37B H 0.3485 0.8444 0.5630 0.113 Uiso 1 1 calc R U
H37C H 0.3754 0.8088 0.5230 0.113 Uiso 1 1 calc R U
C38 C 0.32158(18) 0.8020(7) 0.4595(4) 0.061(3) Uani 1 1 d . .
H38 H 0.2991 0.7808 0.4681 0.073 Uiso 1 1 calc R U
C39 C 0.3153(2) 0.9004(7) 0.4319(5) 0.069(3) Uani 1 1 d . .
H39A H 0.3370 0.9235 0.4233 0.103 Uiso 1 1 calc R U
H39B H 0.3098 0.9402 0.4669 0.103 Uiso 1 1 calc R U
H39C H 0.2950 0.9015 0.3875 0.103 Uiso 1 1 calc R U
C40 C 0.38250(15) 0.4477(4) 0.3266(4) 0.0429(17) Uani 1 1 d . .
C41 C 0.38004(16) 0.4211(5) 0.2574(4) 0.0481(19) Uani 1 1 d . .
H41 H 0.3783 0.4676 0.2226 0.058 Uiso 1 1 calc R U
C42 C 0.38015(17) 0.3271(6) 0.2389(6) 0.063(3) Uani 1 1 d . .
H42 H 0.3787 0.3114 0.1918 0.076 Uiso 1 1 calc R U
C43 C 0.3823(2) 0.2581(6) 0.2859(6) 0.073(3) Uani 1 1 d . .
C44 C 0.3835(3) 0.1557(6) 0.2672(7) 0.109(5) Uani 1 1 d . .
H44A H 0.3722 0.1475 0.2160 0.164 Uiso 1 1 calc R U
H44B H 0.3705 0.1189 0.2923 0.164 Uiso 1 1 calc R U
H44C H 0.4087 0.1350 0.2814 0.164 Uiso 1 1 calc R U
C45 C 0.3840(2) 0.2820(5) 0.3529(5) 0.068(3) Uani 1 1 d . .
H45 H 0.3849 0.2340 0.3861 0.082 Uiso 1 1 calc R U
C46 C 0.3845(2) 0.3752(5) 0.3746(5) 0.064(3) Uani 1 1 d . .
H46 H 0.3861 0.3890 0.4221 0.076 Uiso 1 1 calc R U
C47 C 0.2424(4) 0.7072(10) 0.0065(7) 0.122(5) Uani 1 1 d . .
H47A H 0.2622 0.6629 0.0286 0.146 Uiso 1 1 calc R U
H47B H 0.2275 0.6805 -0.0395 0.146 Uiso 1 1 calc R U
C48 C 0.2190(4) 0.7173(12) 0.0547(8) 0.131(6) Uani 1 1 d . .
H48A H 0.2341 0.7426 0.1009 0.157 Uiso 1 1 calc R U
H48B H 0.1997 0.7630 0.0331 0.157 Uiso 1 1 calc R U
C49 C 0.2041(9) 0.6389(16) 0.0658(13) 0.31(2) Uani 1 1 d . .
H49A H 0.1951 0.6039 0.0214 0.459 Uiso 1 1 calc R U
H49B H 0.1841 0.6531 0.0832 0.459 Uiso 1 1 calc R U
H49C H 0.2222 0.6016 0.1012 0.459 Uiso 1 1 calc R U
N1 N 0.42043(12) 0.6497(3) 0.4775(3) 0.0268(10) Uani 1 1 d . .
N2 N 0.46443(12) 0.7547(3) 0.5523(3) 0.0300(11) Uani 1 1 d . .
N3 N 0.41714(12) 0.7996(3) 0.4448(3) 0.0283(11) Uani 1 1 d . .
N4 N 0.41390(12) 0.6988(3) 0.2892(2) 0.0284(11) Uani 1 1 d . .
N5 N 0.39758(16) 0.7779(5) 0.1765(4) 0.067(2) Uani 1 1 d . .
N6 N 0.36152(16) 0.7689(5) 0.2572(4) 0.0556(18) Uani 1 1 d . .
N7 N 0.31439(14) 0.6215(5) 0.3322(3) 0.0526(17) Uani 1 1 d . .
N8 N 0.26762(13) 0.6726(4) 0.3758(3) 0.0400(13) Uani 1 1 d . .
N9 N 0.32864(13) 0.7367(5) 0.4084(3) 0.0529(18) Uani 1 1 d . .
N10 N 0.38244(12) 0.5398(3) 0.3466(3) 0.0310(11) Uani 1 1 d . .
U1 U 0.37678(2) 0.67382(2) 0.36435(2) 0.02133(7) Uani 1 1 d . .

loop_
_atom_site_aniso_label
_atom_site_aniso_U_11
_atom_site_aniso_U_22
_atom_site_aniso_U_33
_atom_site_aniso_U_23
_atom_site_aniso_U_13
_atom_site_aniso_U_12
C1 0.041(4) 0.032(3) 0.058(4) -0.001(3) 0.030(3) -0.005(3)
C2 0.025(3) 0.027(3) 0.027(3) 0.004(2) 0.005(2) 0.001(2)
C3 0.022(3) 0.027(3) 0.044(3) 0.004(3) 0.005(3) 0.003(2)
C4 0.015(3) 0.029(3) 0.035(3) -0.003(2) 0.002(2) -0.001(2)
C5 0.019(3) 0.041(4) 0.045(4) 0.006(3) 0.004(3) 0.001(3)
C6 0.016(3) 0.032(3) 0.045(3) 0.002(3) 0.005(2) 0.002(2)
C7 0.020(3) 0.043(4) 0.054(4) 0.010(3) 0.004(3) -0.002(3)
C8 0.031(4) 0.039(4) 0.078(5) -0.017(4) -0.011(4) -0.006(3)
C9 0.024(3) 0.033(3) 0.050(4) -0.014(3) -0.004(3) 0.002(3)
C10 0.036(4) 0.062(5) 0.043(4) -0.019(4) 0.002(3) 0.004(3)
C11 0.041(4) 0.038(4) 0.079(5) 0.024(4) 0.007(4) -0.014(3)
C12 0.027(3) 0.024(3) 0.065(4) 0.004(3) -0.007(3) -0.003(3)
C13 0.042(4) 0.029(4) 0.082(6) -0.001(4) -0.004(4) -0.006(3)
C14 0.026(3) 0.085(6) 0.050(4) 0.021(4) 0.013(3) 0.021(4)
C15 0.018(3) 0.030(3) 0.036(3) -0.002(2) 0.010(2) 0.002(2)
C16 0.025(4) 0.065(5) 0.129(8) -0.056(6) 0.021(4) 0.001(3)
C17 0.030(3) 0.039(4) 0.051(4) 0.020(3) 0.021(3) 0.007(3)
C18 0.090(8) 0.105(9) 0.101(8) 0.028(7) 0.060(7) 0.010(6)
C19 0.090(7) 0.110(9) 0.072(6) 0.035(6) 0.029(6) -0.027(7)
C20 0.126(9) 0.041(5) 0.134(9) -0.005(5) 0.100(8) -0.013(5)
C21 0.189(16) 0.179(16) 0.088(9) 0.001(10) 0.055(10) -0.064(13)
C22 0.105(7) 0.040(5) 0.075(6) 0.012(4) 0.050(6) 0.002(5)
C23 0.069(6) 0.085(7) 0.061(5) -0.009(5) 0.025(5) 0.011(5)
C24 0.042(4) 0.056(5) 0.079(6) 0.023(4) 0.019(4) 0.028(4)
C25 0.046(4) 0.046(4) 0.060(4) 0.027(4) 0.024(4) 0.027(3)
C26 0.048(5) 0.083(7) 0.068(6) 0.033(5) -0.006(4) 0.021(5)
C27 0.059(6) 0.058(6) 0.159(11) -0.037(6) 0.060(6) -0.020(5)
C28 0.025(4) 0.090(7) 0.094(7) -0.002(5) 0.017(4) 0.019(4)
C29 0.069(6) 0.076(7) 0.084(7) -0.005(5) -0.020(5) 0.029(5)
C30 0.015(2) 0.033(3) 0.031(3) 0.010(2) 0.008(2) 0.006(2)
C31 0.033(4) 0.112(8) 0.060(5) 0.049(5) 0.015(4) 0.009(4)
C32 0.025(3) 0.054(4) 0.039(3) 0.006(3) 0.013(3) -0.003(3)
C33 0.033(3) 0.045(4) 0.058(4) 0.001(3) 0.020(3) -0.005(3)
C34 0.031(3) 0.059(5) 0.048(4) 0.014(3) 0.010(3) 0.008(3)
C35 0.022(3) 0.090(6) 0.049(4) 0.031(4) 0.013(3) 0.018(4)
C36 0.062(6) 0.149(10) 0.040(4) -0.009(5) 0.002(4) 0.068(6)
C37 0.028(4) 0.133(9) 0.058(5) -0.057(5) 0.004(3) 0.010(4)
C38 0.021(3) 0.112(8) 0.048(4) -0.042(5) 0.009(3) 0.007(4)
C39 0.042(4) 0.094(7) 0.067(5) -0.043(5) 0.014(4) 0.008(4)
C40 0.012(3) 0.028(3) 0.074(5) -0.007(3) -0.006(3) 0.003(2)
C41 0.017(3) 0.040(4) 0.083(5) -0.023(4) 0.011(3) -0.004(3)
C42 0.017(3) 0.050(5) 0.116(7) -0.040(5) 0.014(4) -0.003(3)
C43 0.030(4) 0.035(4) 0.120(8) -0.029(5) -0.022(4) 0.001(3)
C44 0.062(6) 0.033(5) 0.191(13) -0.044(6) -0.014(7) -0.002(4)
C45 0.043(4) 0.026(4) 0.098(7) 0.002(4) -0.028(4) -0.003(3)
C46 0.046(4) 0.033(4) 0.075(5) -0.004(4) -0.030(4) -0.002(3)
C47 0.110(11) 0.151(15) 0.070(7) -0.002(9) -0.018(7) -0.005(10)
C48 0.120(12) 0.131(13) 0.100(10) 0.002(10) -0.021(9) -0.014(11)
C49 0.42(5) 0.16(2) 0.19(2) -0.013(19) -0.11(3) 0.10(3)
N1 0.017(2) 0.021(2) 0.037(3) 0.000(2) 0.0009(19) 0.0029(18)
N2 0.016(2) 0.026(3) 0.041(3) -0.004(2) 0.001(2) -0.0025(19)
N3 0.017(2) 0.026(2) 0.039(3) -0.001(2) 0.006(2) 0.0006(19)
N4 0.024(2) 0.030(3) 0.031(2) 0.001(2) 0.008(2) 0.010(2)
N5 0.032(3) 0.083(5) 0.092(5) 0.068(4) 0.030(3) 0.019(3)
N6 0.040(3) 0.063(4) 0.075(4) 0.048(4) 0.034(3) 0.028(3)
N7 0.017(3) 0.062(4) 0.076(4) -0.036(3) 0.011(3) -0.001(3)
N8 0.018(2) 0.065(4) 0.037(3) 0.021(3) 0.009(2) 0.007(2)
N9 0.019(3) 0.084(5) 0.055(4) -0.044(3) 0.011(2) -0.003(3)
N10 0.015(2) 0.029(3) 0.043(3) 0.001(2) 0.000(2) -0.0007(19)
U1 0.01360(10) 0.02069(11) 0.02879(12) 0.00138(9) 0.00570(7) 0.00154(8)

loop_
_atom_type_symbol
_atom_type_description
_atom_type_scat_dispersion_real
_atom_type_scat_dispersion_imag
_atom_type_scat_source
C C 0.0033 0.0016 'International Tables Vol C Tables 4.2.6.8 and 6.1.1.4'
H H 0.0000 0.0000 'International Tables Vol C Tables 4.2.6.8 and 6.1.1.4'
N N 0.0061 0.0033 'International Tables Vol C Tables 4.2.6.8 and 6.1.1.4'
U U -9.6767 9.6646 'International Tables Vol C Tables 4.2.6.8 and 6.1.1.4'

loop_
_geom_angle_atom_site_label_1
_geom_angle_atom_site_label_2
_geom_angle_atom_site_label_3
_geom_angle
_geom_angle_site_symmetry_1
C2 C1 H1A 109.5 .
C2 C1 H1B 109.5 .
H1A C1 H1B 109.5 .
C2 C1 H1C 109.5 .
H1A C1 H1C 109.5 .
H1B C1 H1C 109.5 .
N1 C2 C3 111.2(5) .
N1 C2 C1 108.7(5) .
C3 C2 C1 110.7(5) .
N1 C2 H2 108.7 .
C3 C2 H2 108.7 .
C1 C2 H2 108.7 .
C2 C3 H3A 109.5 .
C2 C3 H3B 109.5 .
H3A C3 H3B 109.5 .
C2 C3 H3C 109.5 .
H3A C3 H3C 109.5 .
H3B C3 H3C 109.5 .
N3 C4 N1 114.9(5) .
N3 C4 N2 123.6(5) .
N1 C4 N2 121.4(5) .
N3 C4 U1 62.2(3) .
N1 C4 U1 52.9(3) .
N2 C4 U1 172.0(4) .
C6 C5 H5A 109.5 .
C6 C5 H5B 109.5 .
H5A C5 H5B 109.5 .
C6 C5 H5C 109.5 .
H5A C5 H5C 109.5 .
H5B C5 H5C 109.5 .
N2 C6 C5 115.3(5) .
N2 C6 C7 112.4(5) .
C5 C6 C7 110.3(5) .
N2 C6 H6 106.0 .
C5 C6 H6 106.0 .
C7 C6 H6 106.0 .
C6 C7 H7A 109.5 .
C6 C7 H7B 109.5 .
H7A C7 H7B 109.5 .
C6 C7 H7C 109.5 .
H7A C7 H7C 109.5 .
H7B C7 H7C 109.5 .
C9 C8 H8A 109.5 .
C9 C8 H8B 109.5 .
H8A C8 H8B 109.5 .
C9 C8 H8C 109.5 .
H8A C8 H8C 109.5 .
H8B C8 H8C 109.5 .
N2 C9 C8 114.9(6) .
N2 C9 C10 112.6(5) .
C8 C9 C10 110.5(6) .
N2 C9 H9 106.0 .
C8 C9 H9 106.0 .
C10 C9 H9 106.0 .
C9 C10 H10A 109.5 .
C9 C10 H10B 109.5 .
H10A C10 H10B 109.5 .
C9 C10 H10C 109.5 .
H10A C10 H10C 109.5 .
H10B C10 H10C 109.5 .
C12 C11 H11A 109.5 .
C12 C11 H11B 109.5 .
H11A C11 H11B 109.5 .
C12 C11 H11C 109.5 .
H11A C11 H11C 109.5 .
H11B C11 H11C 109.5 .
N3 C12 C13 111.1(6) .
N3 C12 C11 110.9(6) .
C13 C12 C11 110.4(6) .
N3 C12 H12 108.1 .
C13 C12 H12 108.1 .
C11 C12 H12 108.1 .
C12 C13 H13A 109.5 .
C12 C13 H13B 109.5 .
H13A C13 H13B 109.5 .
C12 C13 H13C 109.5 .
H13A C13 H13C 109.5 .
H13B C13 H13C 109.5 .
C15 C14 H14A 109.5 .
C15 C14 H14B 109.5 .
H14A C14 H14B 109.5 .
C15 C14 H14C 109.5 .
H14A C14 H14C 109.5 .
H14B C14 H14C 109.5 .
N4 C15 C14 108.1(5) .
N4 C15 C16 113.7(5) .
C14 C15 C16 110.0(6) .
N4 C15 H15 108.3 .
C14 C15 H15 108.3 .
C16 C15 H15 108.3 .
C15 C16 H16A 109.5 .
C15 C16 H16B 109.5 .
H16A C16 H16B 109.5 .
C15 C16 H16C 109.5 .
H16A C16 H16C 109.5 .
H16B C16 H16C 109.5 .
N4 C17 N6 112.2(5) .
N4 C17 N5 122.1(5) .
N6 C17 N5 125.5(6) .
N4 C17 U1 55.9(3) .
N6 C17 U1 56.4(3) .
N5 C17 U1 172.7(5) .
C19 C18 H18A 109.5 .
C19 C18 H18B 109.5 .
H18A C18 H18B 109.5 .
C19 C18 H18C 109.5 .
H18A C18 H18C 109.5 .
H18B C18 H18C 109.5 .
N5 C19 C20 111.1(8) .
N5 C19 C18 111.3(10) .
C20 C19 C18 110.1(7) .
N5 C19 H19 108.1 .
C20 C19 H19 108.1 .
C18 C19 H19 108.1 .
C19 C20 H20A 109.5 .
C19 C20 H20B 109.5 .
H20A C20 H20B 109.5 .
C19 C20 H20C 109.5 .
H20A C20 H20C 109.5 .
H20B C20 H20C 109.5 .
C22 C21 H21A 109.5 .
C22 C21 H21B 109.5 .
H21A C21 H21B 109.5 .
C22 C21 H21C 109.5 .
H21A C21 H21C 109.5 .
H21B C21 H21C 109.5 .
C21 C22 C23 114.4(10) .
C21 C22 N5 114.6(10) .
C23 C22 N5 109.9(7) .
C21 C22 H22 105.7 .
C23 C22 H22 105.7 .
N5 C22 H22 105.7 .
C22 C23 H23A 109.5 .
C22 C23 H23B 109.5 .
H23A C23 H23B 109.5 .
C22 C23 H23C 109.5 .
H23A C23 H23C 109.5 .
H23B C23 H23C 109.5 .
C25 C24 H24A 109.5 .
C25 C24 H24B 109.5 .
H24A C24 H24B 109.5 .
C25 C24 H24C 109.5 .
H24A C24 H24C 109.5 .
H24B C24 H24C 109.5 .
N6 C25 C26 109.8(7) .
N6 C25 C24 111.3(6) .
C26 C25 C24 110.4(7) .
N6 C25 H25 108.4 .
C26 C25 H25 108.4 .
C24 C25 H25 108.4 .
C25 C26 H26A 109.5 .
C25 C26 H26B 109.5 .
H26A C26 H26B 109.5 .
C25 C26 H26C 109.5 .
H26A C26 H26C 109.5 .
H26B C26 H26C 109.5 .
C28 C27 H27A 109.5 .
C28 C27 H27B 109.5 .
H27A C27 H27B 109.5 .
C28 C27 H27C 109.5 .
H27A C27 H27C 109.5 .
H27B C27 H27C 109.5 .
C29 C28 C27 112.8(8) .
C29 C28 N7 104.2(8) .
C27 C28 N7 115.0(7) .
C29 C28 H28 108.2 .
C27 C28 H28 108.2 .
N7 C28 H28 108.2 .
C28 C29 H29A 109.5 .
C28 C29 H29B 109.5 .
H29A C29 H29B 109.5 .
C28 C29 H29C 109.5 .
H29A C29 H29C 109.5 .
H29B C29 H29C 109.5 .
N7 C30 N9 112.5(5) .
N7 C30 N8 122.2(5) .
N9 C30 N8 125.2(5) .
N7 C30 U1 54.9(3) .
N9 C30 U1 57.7(3) .
N8 C30 U1 176.9(4) .
C32 C31 H31A 109.5 .
C32 C31 H31B 109.5 .
H31A C31 H31B 109.5 .
C32 C31 H31C 109.5 .
H31A C31 H31C 109.5 .
H31B C31 H31C 109.5 .
N8 C32 C31 112.5(5) .
N8 C32 C33 112.8(5) .
C31 C32 C33 109.8(6) .
N8 C32 H32 107.1 .
C31 C32 H32 107.1 .
C33 C32 H32 107.1 .
C32 C33 H33A 109.5 .
C32 C33 H33B 109.5 .
H33A C33 H33B 109.5 .
C32 C33 H33C 109.5 .
H33A C33 H33C 109.5 .
H33B C33 H33C 109.5 .
C35 C34 H34A 109.5 .
C35 C34 H34B 109.5 .
H34A C34 H34B 109.5 .
C35 C34 H34C 109.5 .
H34A C34 H34C 109.5 .
H34B C34 H34C 109.5 .
N8 C35 C34 114.1(6) .
N8 C35 C36 113.3(7) .
C34 C35 C36 110.1(6) .
N8 C35 H35 106.2 .
C34 C35 H35 106.2 .
C36 C35 H35 106.2 .
C35 C36 H36A 109.5 .
C35 C36 H36B 109.5 .
H36A C36 H36B 109.5 .
C35 C36 H36C 109.5 .
H36A C36 H36C 109.5 .
H36B C36 H36C 109.5 .
C38 C37 H37A 109.5 .
C38 C37 H37B 109.5 .
H37A C37 H37B 109.5 .
C38 C37 H37C 109.5 .
H37A C37 H37C 109.5 .
H37B C37 H37C 109.5 .
N9 C38 C39 112.8(7) .
N9 C38 C37 110.0(6) .
C39 C38 C37 111.5(7) .
N9 C38 H38 107.4 .
C39 C38 H38 107.4 .
C37 C38 H38 107.4 .
C38 C39 H39A 109.5 .
C38 C39 H39B 109.5 .
H39A C39 H39B 109.5 .
C38 C39 H39C 109.5 .
H39A C39 H39C 109.5 .
H39B C39 H39C 109.5 .
N10 C40 C46 121.3(7) .
N10 C40 C41 122.6(7) .
C46 C40 C41 116.1(7) .
C42 C41 C40 121.1(8) .
C42 C41 H41 119.4 .
C40 C41 H41 119.4 .
C43 C42 C41 122.1(9) .
C43 C42 H42 119.0 .
C41 C42 H42 119.0 .
C42 C43 C45 118.0(7) .
C42 C43 C44 122.7(11) .
C45 C43 C44 119.3(10) .
C43 C44 H44A 109.5 .
C43 C44 H44B 109.5 .
H44A C44 H44B 109.5 .
C43 C44 H44C 109.5 .
H44A C44 H44C 109.5 .
H44B C44 H44C 109.5 .
C43 C45 C46 122.3(9) .
C43 C45 H45 118.8 .
C46 C45 H45 118.8 .
C40 C46 C45 120.3(9) .
C40 C46 H46 119.8 .
C45 C46 H46 119.8 .
C47 C47 C48 114(2) 7_565
C47 C47 H47A 108.8 7_565
C48 C47 H47A 108.8 .
C47 C47 H47B 108.8 7_565
C48 C47 H47B 108.8 .
H47A C47 H47B 107.7 .
C49 C48 C47 114(2) .
C49 C48 H48A 108.7 .
C47 C48 H48A 108.7 .
C49 C48 H48B 108.7 .
C47 C48 H48B 108.7 .
H48A C48 H48B 107.6 .
C48 C49 H49A 109.5 .
C48 C49 H49B 109.5 .
H49A C49 H49B 109.5 .
C48 C49 H49C 109.5 .
H49A C49 H49C 109.5 .
H49B C49 H49C 109.5 .
C4 N1 C2 122.5(5) .
C4 N1 U1 100.3(3) .
C2 N1 U1 136.0(3) .
C4 N2 C9 117.2(5) .
C4 N2 C6 117.5(5) .
C9 N2 C6 125.3(5) .
C4 N3 C12 119.4(5) .
C4 N3 U1 90.9(3) .
C12 N3 U1 143.4(4) .
C17 N4 C15 123.9(5) .
C17 N4 U1 97.7(4) .
C15 N4 U1 138.0(4) .
C19 N5 C17 116.6(8) .
C19 N5 C22 121.2(6) .
C17 N5 C22 119.0(6) .
C17 N6 C25 123.2(5) .
C17 N6 U1 96.7(4) .
C25 N6 U1 139.1(4) .
C30 N7 C28 118.8(5) .
C30 N7 U1 99.1(4) .
C28 N7 U1 141.5(4) .
C30 N8 C32 121.0(5) .
C30 N8 C35 115.8(5) .
C32 N8 C35 120.7(5) .
C30 N9 C38 120.3(5) .
C30 N9 U1 95.5(4) .
C38 N9 U1 143.7(4) .
C40 N10 U1 172.6(4) .
N10 U1 N1 86.58(17) .
N10 U1 N4 84.73(19) .
N1 U1 N4 102.51(16) .
N10 U1 N7 79.35(19) .
N1 U1 N7 123.8(2) .
N4 U1 N7 129.40(19) .
N10 U1 N6 113.3(2) .
N1 U1 N6 144.1(2) .
N4 U1 N6 53.34(17) .
N7 U1 N6 90.2(2) .
N10 U1 N9 123.8(2) .
N1 U1 N9 96.41(18) .
N4 U1 N9 146.8(2) .
N7 U1 N9 52.73(18) .
N6 U1 N9 96.3(2) .
N10 U1 N3 135.05(16) .
N1 U1 N3 53.56(15) .
N4 U1 N3 84.90(16) .
N7 U1 N3 137.51(17) .
N6 U1 N3 94.5(2) .
N9 U1 N3 84.78(16) .
N10 U1 C17 99.0(2) .
N1 U1 C17 125.35(17) .
N4 U1 C17 26.44(16) .
N7 U1 C17 110.6(2) .
N6 U1 C17 26.92(17) .
N9 U1 C17 122.4(2) .
N3 U1 C17 90.43(18) .
N10 U1 C4 110.58(17) .
N1 U1 C4 26.74(16) .
N4 U1 C4 92.71(16) .
N7 U1 C4 137.86(19) .
N6 U1 C4 119.4(2) .
N9 U1 C4 92.16(16) .
N3 U1 C4 26.90(15) .
C17 U1 C4 108.09(18) .
N10 U1 C30 101.03(18) .
N1 U1 C30 111.21(16) .
N4 U1 C30 146.01(15) .
N7 U1 C30 25.97(17) .
N6 U1 C30 94.62(16) .
N9 U1 C30 26.80(17) .
N3 U1 C30 111.57(16) .
C17 U1 C30 120.62(16) .
C4 U1 C30 115.62(16) .

loop_
_geom_bond_atom_site_label_1
_geom_bond_atom_site_label_2
_geom_bond_distance
_geom_bond_site_symmetry_2
C1 C2 1.532(8) .
C1 H1A 0.9800 .
C1 H1B 0.9800 .
C1 H1C 0.9800 .
C2 N1 1.472(7) .
C2 C3 1.520(8) .
C2 H2 1.0000 .
C3 H3A 0.9800 .
C3 H3B 0.9800 .
C3 H3C 0.9800 .
C4 N3 1.323(7) .
C4 N1 1.337(7) .
C4 N2 1.425(7) .
C4 U1 2.924(5) .
C5 C6 1.524(8) .
C5 H5A 0.9800 .
C5 H5B 0.9800 .
C5 H5C 0.9800 .
C6 N2 1.475(7) .
C6 C7 1.539(8) .
C6 H6 1.0000 .
C7 H7A 0.9800 .
C7 H7B 0.9800 .
C7 H7C 0.9800 .
C8 C9 1.530(8) .
C8 H8A 0.9800 .
C8 H8B 0.9800 .
C8 H8C 0.9800 .
C9 N2 1.464(8) .
C9 C10 1.537(10) .
C9 H9 1.0000 .
C10 H10A 0.9800 .
C10 H10B 0.9800 .
C10 H10C 0.9800 .
C11 C12 1.534(11) .
C11 H11A 0.9800 .
C11 H11B 0.9800 .
C11 H11C 0.9800 .
C12 N3 1.473(8) .
C12 C13 1.528(10) .
C12 H12 1.0000 .
C13 H13A 0.9800 .
C13 H13B 0.9800 .
C13 H13C 0.9800 .
C14 C15 1.503(8) .
C14 H14A 0.9800 .
C14 H14B 0.9800 .
C14 H14C 0.9800 .
C15 N4 1.480(7) .
C15 C16 1.520(9) .
C15 H15 1.0000 .
C16 H16A 0.9800 .
C16 H16B 0.9800 .
C16 H16C 0.9800 .
C17 N4 1.309(7) .
C17 N6 1.328(8) .
C17 N5 1.448(9) .
C17 U1 2.914(6) .
C18 C19 1.618(14) .
C18 H18A 0.9800 .
C18 H18B 0.9800 .
C18 H18C 0.9800 .
C19 N5 1.410(12) .
C19 C20 1.601(14) .
C19 H19 1.0000 .
C20 H20A 0.9800 .
C20 H20B 0.9800 .
C20 H20C 0.9800 .
C21 C22 1.367(15) .
C21 H21A 0.9800 .
C21 H21B 0.9800 .
C21 H21C 0.9800 .
C22 C23 1.484(12) .
C22 N5 1.640(12) .
C22 H22 1.0000 .
C23 H23A 0.9800 .
C23 H23B 0.9800 .
C23 H23C 0.9800 .
C24 C25 1.486(11) .
C24 H24A 0.9800 .
C24 H24B 0.9800 .
C24 H24C 0.9800 .
C25 N6 1.474(8) .
C25 C26 1.480(12) .
C25 H25 1.0000 .
C26 H26A 0.9800 .
C26 H26B 0.9800 .
C26 H26C 0.9800 .
C27 C28 1.496(13) .
C27 H27A 0.9800 .
C27 H27B 0.9800 .
C27 H27C 0.9800 .
C28 C29 1.489(14) .
C28 N7 1.538(11) .
C28 H28 1.0000 .
C29 H29A 0.9800 .
C29 H29B 0.9800 .
C29 H29C 0.9800 .
C30 N7 1.305(8) .
C30 N9 1.332(8) .
C30 N8 1.423(7) .
C30 U1 2.942(5) .
C31 C32 1.515(9) .
C31 H31A 0.9800 .
C31 H31B 0.9800 .
C31 H31C 0.9800 .
C32 N8 1.466(8) .
C32 C33 1.523(9) .
C32 H32 1.0000 .
C33 H33A 0.9800 .
C33 H33B 0.9800 .
C33 H33C 0.9800 .
C34 C35 1.506(10) .
C34 H34A 0.9800 .
C34 H34B 0.9800 .
C34 H34C 0.9800 .
C35 N8 1.482(8) .
C35 C36 1.516(12) .
C35 H35 1.0000 .
C36 H36A 0.9800 .
C36 H36B 0.9800 .
C36 H36C 0.9800 .
C37 C38 1.537(10) .
C37 H37A 0.9800 .
C37 H37B 0.9800 .
C37 H37C 0.9800 .
C38 N9 1.478(8) .
C38 C39 1.508(13) .
C38 H38 1.0000 .
C39 H39A 0.9800 .
C39 H39B 0.9800 .
C39 H39C 0.9800 .
C40 N10 1.382(8) .
C40 C46 1.402(11) .
C40 C41 1.405(11) .
C41 C42 1.401(10) .
C41 H41 0.9500 .
C42 C43 1.348(13) .
C42 H42 0.9500 .
C43 C45 1.362(14) .
C43 C44 1.521(11) .
C44 H44A 0.9800 .
C44 H44B 0.9800 .
C44 H44C 0.9800 .
C45 C46 1.406(11) .
C45 H45 0.9500 .
C46 H46 0.9500 .
C47 C47 1.43(3) 7_565
C47 C48 1.54(2) .
C47 H47A 0.9900 .
C47 H47B 0.9900 .
C48 C49 1.32(3) .
C48 H48A 0.9900 .
C48 H48B 0.9900 .
C49 H49A 0.9800 .
C49 H49B 0.9800 .
C49 H49C 0.9800 .
N1 U1 2.372(4) .
N3 U1 2.587(5) .
N4 U1 2.434(5) .
N6 U1 2.443(5) .
N7 U1 2.438(5) .
N9 U1 2.499(5) .
N10 U1 1.983(5) .
